data_7715670
loop_
_publ_author_name
'Srivastava, Navdeep'
'Singh, Amrendra K.'

_publ_section_title
;
 Protic- or anionic-NHCs with a classical-NHC in a single
 [Ru(CNC)(PPh<sub>3</sub>)<sub>2</sub>Cl]Cl pincer complex: direct
 comparison of structure &amp; electronic properties and heterolytic
 H<sub>2</sub> splitting.
;
_journal_issue 16
_journal_name_full 'Dalton transactions (Cambridge, England : 2003)'
_journal_page_first 6870
_journal_page_last 6874
_journal_paper_doi 10.1039/d4dt00623b
_journal_volume 53
_journal_year 2024
_chemical_formula_moiety 'C48 H41 Cl N5 P2 Ru, Cl, H2 O'
_chemical_formula_sum 'C48 H43 Cl2 N5 O P2 Ru'
_chemical_formula_weight 939.78
_space_group_crystal_system monoclinic
_space_group_IT_number 14
_space_group_name_Hall '-P 2ybc'
_space_group_name_H-M_alt 'P 1 21/c 1'
_atom_sites_solution_hydrogens mixed
_atom_sites_solution_primary dual
_audit_creation_date 2022-09-27
_audit_creation_method
;
Olex2 1.5
(compiled 2022.04.07 svn.rca3783a0 for OlexSys, GUI svn.r6498)
;
_audit_update_record
;
2024-02-28 deposited with the CCDC.	2024-04-04 downloaded from the CCDC.
;
_cell_angle_alpha 90
_cell_angle_beta 104.447(2)
_cell_angle_gamma 90
_cell_formula_units_Z 4
_cell_length_a 11.9308(2)
_cell_length_b 17.8608(2)
_cell_length_c 21.5668(5)
_cell_measurement_reflns_used 20901
_cell_measurement_temperature 293(2)
_cell_measurement_theta_max 25.3000
_cell_measurement_theta_min 1.8720
_cell_volume 4450.42(14)
_computing_cell_refinement 'CrysAlisPro 1.171.41.93a (Rigaku OD, 2020)'
_computing_data_collection 'CrysAlisPro 1.171.41.93a (Rigaku OD, 2020)'
_computing_data_reduction 'CrysAlisPro 1.171.41.93a (Rigaku OD, 2020)'
_computing_molecular_graphics 'Olex2 1.5 (Dolomanov et al., 2009)'
_computing_publication_material 'Olex2 1.5 (Dolomanov et al., 2009)'
_computing_structure_refinement 'SHELXL 2018/3 (Sheldrick, 2015)'
_computing_structure_solution 'SHELXT 2018/2 (Sheldrick, 2018)'
_diffrn_ambient_temperature 293(2)
_diffrn_detector 'CCD plate'
_diffrn_detector_area_resol_mean 16.0309
_diffrn_detector_type Eos
_diffrn_measured_fraction_theta_full 1.000
_diffrn_measured_fraction_theta_max 1.000
_diffrn_measurement_details
;
List of Runs (angles in degrees, time in seconds):

  # Type    Start    End  Width  t~exp~   \w     \q     \k     \f   Frames
#--------------------------------------------------------------------------
  1  \w     -5.00  85.00   0.75   14.00    --   18.33  65.00 167.00  120
  2  \w    -49.00  41.00   0.75   14.00    --   18.33 -65.00  31.00  120
  3  \w    -43.00  47.00   0.75   14.00    --  -19.73  65.00 167.00  120
  4  \w    -87.00   3.00   0.75   14.00    --  -19.73 -65.00  31.00  120
  5  \w     34.00  94.00   0.75   14.00    --   18.33-178.00-180.00   80
  6  \w    -12.00  87.00   0.75   14.00    --   18.33  77.00   0.00  132
  7  \w    -54.00  43.50   0.75   14.00    --   18.33 -37.00-120.00  130
  8  \w    -75.00 -21.00   0.75   14.00    --  -19.73 121.00 -92.69   72
  9  \w    -90.00   9.00   0.75   14.00    --  -19.73 -77.00 150.00  132
 10  \w    -93.00  24.00   0.75   14.00    --  -19.73 -19.00 -60.00  156
 11  \w    -81.00 -27.00   0.75   14.00    --  -19.73 131.00-138.47   72
 12  \w     -3.00  87.00   0.75   14.00    --   18.33  57.00 -60.00  120
 13  \w    -20.00  42.25   0.75   14.00    --   18.33 -99.00   0.00   83
 14  \w    -82.00 -28.00   0.75   14.00    --  -19.73 132.00  83.95   72
;
_diffrn_measurement_device 'four-circle diffractometer'
_diffrn_measurement_device_type 'SuperNova, Dual, Cu at home/near, Eos'
_diffrn_measurement_method '\w scans'
_diffrn_orient_matrix_type 'CrysAlisPro convention (1999,Acta A55,543-557)'
_diffrn_orient_matrix_UB_11 0.0584614000
_diffrn_orient_matrix_UB_12 0.0041887000
_diffrn_orient_matrix_UB_13 -0.0013432000
_diffrn_orient_matrix_UB_21 -0.0169237000
_diffrn_orient_matrix_UB_22 -0.0043548000
_diffrn_orient_matrix_UB_23 -0.0337628000
_diffrn_orient_matrix_UB_31 -0.0081338000
_diffrn_orient_matrix_UB_32 0.0392300000
_diffrn_orient_matrix_UB_33 -0.0035986000
_diffrn_radiation_monochromator mirror
_diffrn_radiation_probe x-ray
_diffrn_radiation_type 'Mo K\a'
_diffrn_radiation_wavelength 0.71073
_diffrn_reflns_av_R_equivalents 0.1053
_diffrn_reflns_av_unetI/netI 0.0507
_diffrn_reflns_Laue_measured_fraction_full 1.000
_diffrn_reflns_Laue_measured_fraction_max 1.000
_diffrn_reflns_limit_h_max 14
_diffrn_reflns_limit_h_min -14
_diffrn_reflns_limit_k_max 21
_diffrn_reflns_limit_k_min -21
_diffrn_reflns_limit_l_max 25
_diffrn_reflns_limit_l_min -25
_diffrn_reflns_number 81376
_diffrn_reflns_point_group_measured_fraction_full 1.000
_diffrn_reflns_point_group_measured_fraction_max 1.000
_diffrn_reflns_theta_full 25.242
_diffrn_reflns_theta_max 25.349
_diffrn_reflns_theta_min 1.950
_diffrn_source 'micro-focus sealed X-ray tube'
_diffrn_source_type 'SuperNova (Mo) X-ray Source'
_exptl_absorpt_coefficient_mu 0.586
_exptl_absorpt_correction_T_max 0.981
_exptl_absorpt_correction_T_min 0.968
_exptl_absorpt_correction_type analytical
_exptl_absorpt_process_details
;
CrysAlisPro 1.171.41.93a (Rigaku Oxford Diffraction, 2020)
Analytical numeric absorption correction using a multifaceted crystal
model based on expressions derived by R.C. Clark & J.S. Reid.
(Clark, R. C. & Reid, J. S. (1995). Acta Cryst. A51, 887-897)
Empirical absorption correction using spherical harmonics,
implemented in SCALE3 ABSPACK scaling algorithm.
;
_exptl_crystal_colour yellow
_exptl_crystal_colour_primary yellow
_exptl_crystal_density_diffrn 1.403
_exptl_crystal_description block
_exptl_crystal_F_000 1928
_exptl_crystal_size_max 0.31
_exptl_crystal_size_mid 0.18
_exptl_crystal_size_min 0.17
_refine_diff_density_max 1.963
_refine_diff_density_min -0.671
_refine_diff_density_rms 0.109
_refine_ls_extinction_method none
_refine_ls_goodness_of_fit_ref 1.165
_refine_ls_hydrogen_treatment constr
_refine_ls_matrix_type full
_refine_ls_number_parameters 536
_refine_ls_number_reflns 8144
_refine_ls_number_restraints 0
_refine_ls_restrained_S_all 1.165
_refine_ls_R_factor_all 0.1209
_refine_ls_R_factor_gt 0.0801
_refine_ls_shift/su_max 0.000
_refine_ls_shift/su_mean 0.000
_refine_ls_structure_factor_coef Fsqd
_refine_ls_weighting_details 'w=1/[\s^2^(Fo^2^)+(0.0049P)^2^+33.8824P] where P=(Fo^2^+2Fc^2^)/3'
_refine_ls_weighting_scheme calc
_refine_ls_wR_factor_gt 0.1513
_refine_ls_wR_factor_ref 0.1774
_reflns_Friedel_coverage 0.000
_reflns_number_gt 5823
_reflns_number_total 8144
_reflns_threshold_expression 'I > 2\s(I)'
_cod_data_source_file d4dt00623b2.cif
_cod_data_source_block red1a2
_cod_depositor_comments 'Adding full bibliography for 7715668--7715671.cif.'
_cod_database_code 7715670
_shelx_shelxl_version_number 2018/3
_chemical_oxdiff_formula C48H41Cl2N5P2Ru
_shelx_space_group_comment
;
The symmetry employed for this shelxl refinement is uniquely defined
by the following loop, which should always be used as a source of
symmetry information in preference to the above space-group names.
They are only intended as comments.
;
_shelx_estimated_absorpt_t_max 0.907
_shelx_estimated_absorpt_t_min 0.839
_olex2_refinement_description
;
1. Fixed Uiso
 At 1.2 times of:
  All C(H) groups, All N(H) groups
 At 1.5 times of:
  All C(H,H,H) groups, All O(H,H) groups
2.a Free rotating group:
 O1S(H1SA,H1SB)
2.b Aromatic/amide H refined with riding coordinates:
 N1(H1), C38(H38), C5(H5), C19(H19), C30(H30), C39(H39), C6(H6), C48(H48),
 C36(H36), C44(H44), C26(H26), C23(H23), C42(H42), C7(H7), C10(H10), C35(H35),
 C27(H27), C28(H28), C22(H22), C9(H9), C45(H45), C40(H40), C47(H47), C20(H20),
 C3(H3), C18(H18), C21(H21), C29(H29), C46(H46), C41(H41), C2(H2), C32(H32),
 C34(H34), C14(H14), C16(H16), C33(H33), C17(H17), C15(H15)
2.c Idealised Me refined as rotating group:
 C12(H12A,H12B,H12C)
;
_olex2_submission_special_instructions 'No special instructions were received'
_oxdiff_exptl_absorpt_empirical_details
;
Empirical correction (ABSPACK) includes:
- Absorption correction using spherical harmonics
- Frame scaling
;
_oxdiff_exptl_absorpt_empirical_full_max 1.902
_oxdiff_exptl_absorpt_empirical_full_min 0.580

loop_
_space_group_symop_operation_xyz
'x, y, z'
'-x, y+1/2, -z+1/2'
'-x, -y, -z'
'x, -y-1/2, z-1/2'

loop_
_atom_site_label
_atom_site_type_symbol
_atom_site_fract_x
_atom_site_fract_y
_atom_site_fract_z
_atom_site_U_iso_or_equiv
_atom_site_adp_type
_atom_site_occupancy
_atom_site_site_symmetry_order
_atom_site_calc_flag
_atom_site_refinement_flags_posn
_atom_site_refinement_flags_adp
_atom_site_refinement_flags_occupancy
_atom_site_disorder_assembly
_atom_site_disorder_group
Ru1 Ru 0.32799(5) 0.35530(3) 0.24659(3) 0.03977(17) Uani 1 1 d . . . . .
P1 P 0.31780(16) 0.38642(10) 0.13820(9) 0.0390(4) Uani 1 1 d . . . . .
P2 P 0.34590(17) 0.32860(10) 0.35635(10) 0.0420(5) Uani 1 1 d . . . . .
Cl1 Cl 0.46766(18) 0.45660(10) 0.28451(11) 0.0562(5) Uani 1 1 d . . . . .
N3 N 0.2060(5) 0.2741(3) 0.2207(3) 0.0427(15) Uani 1 1 d . . . . .
N4 N 0.0812(5) 0.3649(4) 0.2269(3) 0.0490(16) Uani 1 1 d . . . . .
N2 N 0.3581(6) 0.1999(3) 0.2181(3) 0.0513(16) Uani 1 1 d . . . . .
N5 N 0.1288(6) 0.4793(4) 0.2494(3) 0.0553(17) Uani 1 1 d . . . . .
N1 N 0.5323(6) 0.2376(4) 0.2396(3) 0.0581(18) Uani 1 1 d . . . . .
H1 H 0.593589 0.264790 0.250534 0.070 Uiso 1 1 calc R U . . .
C8 C 0.0968(7) 0.2894(4) 0.2155(4) 0.0468(18) Uani 1 1 d . . . . .
C25 C 0.4503(7) 0.3887(4) 0.1098(4) 0.0433(17) Uani 1 1 d . . . . .
C1 C 0.4308(7) 0.2619(4) 0.2375(3) 0.0424(17) Uani 1 1 d . . . . .
C11 C 0.1754(7) 0.4116(4) 0.2419(4) 0.0475(19) Uani 1 1 d . . . . .
C37 C 0.4896(7) 0.3187(4) 0.4110(4) 0.0469(18) Uani 1 1 d . . . . .
C4 C 0.2396(7) 0.2044(4) 0.2102(4) 0.0499(19) Uani 1 1 d . . . . .
C38 C 0.5912(7) 0.3255(4) 0.3929(4) 0.054(2) Uani 1 1 d . . . . .
H38 H 0.589114 0.337993 0.350722 0.064 Uiso 1 1 calc R U . . .
C13 C 0.2573(7) 0.4783(4) 0.1085(4) 0.0478(19) Uani 1 1 d . . . . .
C24 C 0.2290(7) 0.3163(4) 0.0868(4) 0.051(2) Uani 1 1 d . . . . .
C43 C 0.2856(7) 0.2367(4) 0.3689(4) 0.0500(19) Uani 1 1 d . . . . .
C5 C 0.1595(8) 0.1478(5) 0.1939(4) 0.058(2) Uani 1 1 d . . . . .
H5 H 0.182087 0.099494 0.186381 0.070 Uiso 1 1 calc R U . . .
C19 C 0.1099(8) 0.3186(5) 0.0746(4) 0.062(2) Uani 1 1 d . . . . .
H19 H 0.074467 0.360047 0.087667 0.075 Uiso 1 1 calc R U . . .
C30 C 0.5570(7) 0.3877(5) 0.1510(4) 0.056(2) Uani 1 1 d . . . . .
H30 H 0.563216 0.383171 0.194704 0.067 Uiso 1 1 calc R U . . .
C12 C 0.1956(8) 0.5465(4) 0.2720(5) 0.072(3) Uani 1 1 d . . . . .
H12A H 0.189297 0.558311 0.314364 0.108 Uiso 1 1 calc R U . . .
H12B H 0.166284 0.587398 0.243723 0.108 Uiso 1 1 calc R U . . .
H12C H 0.275379 0.537965 0.272642 0.108 Uiso 1 1 calc R U . . .
C39 C 0.6966(8) 0.3141(5) 0.4359(5) 0.068(3) Uani 1 1 d . . . . .
H39 H 0.764710 0.317509 0.422462 0.082 Uiso 1 1 calc R U . . .
C31 C 0.2786(8) 0.3998(4) 0.3981(4) 0.055(2) Uani 1 1 d . . . . .
C6 C 0.0458(8) 0.1645(5) 0.1891(5) 0.069(3) Uani 1 1 d . . . . .
H6 H -0.009691 0.127086 0.177678 0.083 Uiso 1 1 calc R U . . .
C48 C 0.3532(8) 0.1749(4) 0.3634(4) 0.061(2) Uani 1 1 d . . . . .
H48 H 0.426330 0.182335 0.356574 0.073 Uiso 1 1 calc R U . . .
C36 C 0.1580(8) 0.4072(5) 0.3840(4) 0.065(2) Uani 1 1 d . . . . .
H36 H 0.111302 0.374937 0.354766 0.078 Uiso 1 1 calc R U . . .
C44 C 0.1777(9) 0.2236(5) 0.3778(5) 0.073(3) Uani 1 1 d . . . . .
H44 H 0.129703 0.263682 0.380954 0.088 Uiso 1 1 calc R U . . .
C26 C 0.4432(8) 0.3968(5) 0.0448(4) 0.059(2) Uani 1 1 d . . . . .
H26 H 0.371187 0.397977 0.015571 0.070 Uiso 1 1 calc R U . . .
C23 C 0.2795(8) 0.2533(5) 0.0690(4) 0.063(2) Uani 1 1 d . . . . .
H23 H 0.359711 0.250145 0.077794 0.075 Uiso 1 1 calc R U . . .
C42 C 0.4960(8) 0.3004(5) 0.4744(4) 0.061(2) Uani 1 1 d . . . . .
H42 H 0.428181 0.294702 0.487851 0.074 Uiso 1 1 calc R U . . .
C7 C 0.0118(8) 0.2364(5) 0.2009(4) 0.063(2) Uani 1 1 d . . . . .
H7 H -0.065095 0.247932 0.198865 0.075 Uiso 1 1 calc R U . . .
C10 C 0.0098(7) 0.4745(5) 0.2388(5) 0.067(3) Uani 1 1 d . . . . .
H10 H -0.040144 0.513929 0.240669 0.081 Uiso 1 1 calc R U . . .
C35 C 0.1080(10) 0.4627(6) 0.4137(6) 0.081(3) Uani 1 1 d . . . . .
H35 H 0.027857 0.466793 0.405022 0.097 Uiso 1 1 calc R U . . .
C27 C 0.5427(9) 0.4032(5) 0.0236(5) 0.069(3) Uani 1 1 d . . . . .
H27 H 0.537375 0.408972 -0.019893 0.083 Uiso 1 1 calc R U . . .
C28 C 0.6477(9) 0.4011(5) 0.0654(6) 0.076(3) Uani 1 1 d . . . . .
H28 H 0.714180 0.405067 0.050421 0.092 Uiso 1 1 calc R U . . .
C22 C 0.2125(12) 0.1941(6) 0.0381(5) 0.091(4) Uani 1 1 d . . . . .
H22 H 0.247956 0.151802 0.026523 0.109 Uiso 1 1 calc R U . . .
C9 C -0.0211(7) 0.4031(5) 0.2254(4) 0.066(2) Uani 1 1 d . . . . .
H9 H -0.095380 0.383173 0.216876 0.079 Uiso 1 1 calc R U . . .
C45 C 0.1389(10) 0.1500(7) 0.3823(5) 0.091(3) Uani 1 1 d . . . . .
H45 H 0.065851 0.141635 0.388962 0.109 Uiso 1 1 calc R U . . .
C40 C 0.7005(9) 0.2978(5) 0.4987(5) 0.077(3) Uani 1 1 d . . . . .
H40 H 0.771490 0.291682 0.528156 0.093 Uiso 1 1 calc R U . . .
C47 C 0.3143(10) 0.1028(5) 0.3679(5) 0.077(3) Uani 1 1 d . . . . .
H47 H 0.361316 0.062130 0.364749 0.092 Uiso 1 1 calc R U . . .
C20 C 0.0419(10) 0.2603(7) 0.0433(5) 0.088(4) Uani 1 1 d . . . . .
H20 H -0.038413 0.262659 0.034801 0.106 Uiso 1 1 calc R U . . .
C3 C 0.4242(9) 0.1392(5) 0.2096(5) 0.070(3) Uani 1 1 d . . . . .
H3 H 0.397652 0.091232 0.197142 0.084 Uiso 1 1 calc R U . . .
C18 C 0.1726(8) 0.4890(6) 0.0534(5) 0.087(3) Uani 1 1 d . . . . .
H18 H 0.141210 0.448171 0.028335 0.104 Uiso 1 1 calc R U . . .
C21 C 0.0962(12) 0.1982(8) 0.0249(5) 0.098(4) Uani 1 1 d . . . . .
H21 H 0.051757 0.159044 0.003281 0.118 Uiso 1 1 calc R U . . .
C29 C 0.6572(9) 0.3932(6) 0.1294(5) 0.082(3) Uani 1 1 d . . . . .
H29 H 0.729627 0.391568 0.158183 0.098 Uiso 1 1 calc R U . . .
C46 C 0.2069(12) 0.0917(6) 0.3769(5) 0.087(4) Uani 1 1 d . . . . .
H46 H 0.180069 0.043204 0.379295 0.104 Uiso 1 1 calc R U . . .
C41 C 0.6009(9) 0.2905(5) 0.5175(5) 0.074(3) Uani 1 1 d . . . . .
H41 H 0.603710 0.278836 0.559901 0.089 Uiso 1 1 calc R U . . .
C2 C 0.5336(9) 0.1627(5) 0.2225(5) 0.076(3) Uani 1 1 d . . . . .
H2 H 0.598115 0.134545 0.220467 0.091 Uiso 1 1 calc R U . . .
C32 C 0.3454(9) 0.4500(5) 0.4390(5) 0.079(3) Uani 1 1 d . . . . .
H32 H 0.425617 0.447382 0.447236 0.095 Uiso 1 1 calc R U . . .
C34 C 0.1760(13) 0.5104(7) 0.4550(7) 0.106(4) Uani 1 1 d . . . . .
H34 H 0.142272 0.547483 0.474626 0.127 Uiso 1 1 calc R U . . .
C14 C 0.3056(11) 0.5400(5) 0.1408(5) 0.094(4) Uani 1 1 d . . . . .
H14 H 0.366289 0.534257 0.177121 0.113 Uiso 1 1 calc R U . . .
C16 C 0.1807(11) 0.6216(6) 0.0714(7) 0.095(4) Uani 1 1 d . . . . .
H16 H 0.151390 0.669381 0.060659 0.115 Uiso 1 1 calc R U . . .
C33 C 0.2947(12) 0.5049(6) 0.4684(6) 0.108(4) Uani 1 1 d . . . . .
H33 H 0.340725 0.537915 0.497139 0.130 Uiso 1 1 calc R U . . .
C17 C 0.1333(10) 0.5609(7) 0.0348(7) 0.113(5) Uani 1 1 d . . . . .
H17 H 0.075053 0.568021 -0.002433 0.136 Uiso 1 1 calc R U . . .
C15 C 0.2674(13) 0.6114(6) 0.1215(6) 0.111(5) Uani 1 1 d . . . . .
H15 H 0.303660 0.652622 0.144401 0.134 Uiso 1 1 calc R U . . .
Cl2 Cl 0.7914(2) 0.28747(16) 0.28282(16) 0.0912(9) Uani 1 1 d . . . . .
O1S O 0.2382(10) -0.0386(5) 0.1874(8) 0.161(5) Uani 1 1 d G . . . .
H1SA H 0.311064 -0.044618 0.195733 0.242 Uiso 1 1 d G U . . .
H1SB H 0.205617 -0.080536 0.189340 0.242 Uiso 1 1 d G U . . .

loop_
_atom_site_aniso_label
_atom_site_aniso_U_11
_atom_site_aniso_U_22
_atom_site_aniso_U_33
_atom_site_aniso_U_23
_atom_site_aniso_U_13
_atom_site_aniso_U_12
Ru1 0.0409(3) 0.0295(3) 0.0542(4) 0.0049(3) 0.0217(3) 0.0022(2)
P1 0.0347(10) 0.0338(9) 0.0507(12) 0.0049(8) 0.0151(9) -0.0001(8)
P2 0.0424(11) 0.0336(9) 0.0543(12) 0.0027(8) 0.0199(9) 0.0006(8)
Cl1 0.0539(12) 0.0379(10) 0.0784(15) 0.0052(9) 0.0193(11) -0.0039(8)
N3 0.039(4) 0.043(3) 0.051(4) 0.015(3) 0.020(3) 0.006(3)
N4 0.038(3) 0.054(4) 0.061(4) 0.004(3) 0.024(3) -0.002(3)
N2 0.058(4) 0.032(3) 0.062(4) 0.005(3) 0.012(3) 0.008(3)
N5 0.044(4) 0.047(4) 0.077(5) 0.003(3) 0.021(4) 0.005(3)
N1 0.064(5) 0.043(4) 0.070(5) 0.001(3) 0.021(4) 0.005(3)
C8 0.055(5) 0.043(4) 0.048(5) 0.004(3) 0.025(4) -0.006(4)
C25 0.050(5) 0.035(4) 0.050(5) 0.006(3) 0.022(4) 0.000(3)
C1 0.049(5) 0.040(4) 0.042(4) 0.000(3) 0.019(4) -0.003(3)
C11 0.052(5) 0.036(4) 0.059(5) 0.012(3) 0.023(4) 0.002(3)
C37 0.054(5) 0.033(4) 0.056(5) 0.000(3) 0.017(4) 0.003(3)
C4 0.066(6) 0.036(4) 0.052(5) 0.008(3) 0.021(4) 0.004(4)
C38 0.044(5) 0.046(4) 0.074(6) -0.004(4) 0.020(4) 0.006(4)
C13 0.046(5) 0.044(4) 0.057(5) 0.015(4) 0.021(4) 0.007(3)
C24 0.051(5) 0.055(5) 0.045(5) 0.008(4) 0.009(4) -0.011(4)
C43 0.062(5) 0.050(5) 0.040(4) 0.007(3) 0.016(4) -0.007(4)
C5 0.074(6) 0.039(4) 0.065(6) 0.003(4) 0.024(5) -0.012(4)
C19 0.060(6) 0.064(6) 0.061(6) 0.019(4) 0.011(4) -0.011(4)
C30 0.040(5) 0.068(5) 0.061(5) 0.008(4) 0.014(4) -0.007(4)
C12 0.059(6) 0.044(5) 0.123(9) 0.002(5) 0.042(6) 0.008(4)
C39 0.053(6) 0.061(6) 0.093(8) -0.004(5) 0.023(5) 0.019(4)
C31 0.065(6) 0.047(5) 0.061(5) 0.004(4) 0.033(5) 0.006(4)
C6 0.072(6) 0.061(6) 0.080(7) 0.000(5) 0.030(5) -0.030(5)
C48 0.070(6) 0.044(5) 0.069(6) 0.009(4) 0.020(5) -0.001(4)
C36 0.075(7) 0.061(5) 0.066(6) 0.006(4) 0.031(5) 0.007(5)
C44 0.078(7) 0.061(6) 0.088(7) -0.003(5) 0.037(6) -0.009(5)
C26 0.058(5) 0.068(6) 0.053(5) 0.006(4) 0.019(4) 0.000(4)
C23 0.068(6) 0.068(6) 0.059(6) -0.008(4) 0.027(5) -0.020(5)
C42 0.061(6) 0.062(5) 0.062(6) 0.004(4) 0.018(5) 0.001(4)
C7 0.051(5) 0.063(6) 0.077(6) 0.005(5) 0.022(5) -0.013(4)
C10 0.041(5) 0.062(6) 0.101(8) 0.007(5) 0.022(5) 0.010(4)
C35 0.072(7) 0.077(7) 0.106(9) 0.011(6) 0.045(6) 0.026(6)
C27 0.076(7) 0.071(6) 0.075(7) 0.004(5) 0.050(6) -0.009(5)
C28 0.063(7) 0.073(6) 0.111(9) -0.005(6) 0.053(6) -0.017(5)
C22 0.131(11) 0.084(7) 0.071(7) -0.024(6) 0.049(7) -0.050(7)
C9 0.038(5) 0.077(6) 0.082(7) -0.001(5) 0.014(4) -0.006(4)
C45 0.096(9) 0.085(8) 0.103(9) 0.004(7) 0.044(7) -0.035(7)
C40 0.073(7) 0.069(6) 0.079(8) -0.002(5) -0.001(6) 0.020(5)
C47 0.101(9) 0.047(5) 0.076(7) 0.004(5) 0.009(6) -0.013(5)
C20 0.071(7) 0.119(10) 0.069(7) 0.025(7) 0.006(6) -0.040(7)
C3 0.086(7) 0.038(5) 0.088(7) 0.005(4) 0.023(6) 0.014(5)
C18 0.067(7) 0.065(6) 0.108(9) 0.032(6) -0.014(6) -0.014(5)
C21 0.115(11) 0.115(10) 0.069(7) -0.021(7) 0.029(7) -0.074(9)
C29 0.054(6) 0.107(8) 0.086(8) 0.010(6) 0.020(5) -0.011(6)
C46 0.126(11) 0.057(6) 0.073(7) 0.003(5) 0.018(7) -0.037(7)
C41 0.082(7) 0.068(6) 0.068(7) 0.008(5) 0.010(6) 0.006(5)
C2 0.075(7) 0.056(6) 0.101(8) -0.011(5) 0.031(6) 0.019(5)
C32 0.080(7) 0.049(5) 0.111(9) -0.022(5) 0.028(6) 0.006(5)
C34 0.121(11) 0.075(8) 0.135(12) -0.019(8) 0.056(9) 0.027(8)
C14 0.139(11) 0.053(6) 0.072(7) 0.010(5) -0.009(7) 0.011(6)
C16 0.100(9) 0.057(7) 0.134(11) 0.036(7) 0.037(8) 0.015(6)
C33 0.117(11) 0.069(7) 0.138(12) -0.047(7) 0.029(9) 0.002(7)
C17 0.066(7) 0.099(9) 0.156(12) 0.078(9) -0.009(7) -0.006(6)
C15 0.190(15) 0.048(6) 0.084(8) 0.019(6) 0.010(9) 0.021(7)
Cl2 0.0663(16) 0.0928(19) 0.127(2) 0.0181(17) 0.0476(16) 0.0024(14)
O1S 0.114(8) 0.090(6) 0.293(15) -0.006(9) 0.074(10) 0.019(6)

loop_
_atom_type_symbol
_atom_type_description
_atom_type_scat_dispersion_real
_atom_type_scat_dispersion_imag
_atom_type_scat_source
C C 0.0033 0.0016 'International Tables Vol C Tables 4.2.6.8 and 6.1.1.4'
H H 0.0000 0.0000 'International Tables Vol C Tables 4.2.6.8 and 6.1.1.4'
Cl Cl 0.1484 0.1585 'International Tables Vol C Tables 4.2.6.8 and 6.1.1.4'
N N 0.0061 0.0033 'International Tables Vol C Tables 4.2.6.8 and 6.1.1.4'
O O 0.0106 0.0060 'International Tables Vol C Tables 4.2.6.8 and 6.1.1.4'
P P 0.1023 0.0942 'International Tables Vol C Tables 4.2.6.8 and 6.1.1.4'
Ru Ru -1.2594 0.8363 'International Tables Vol C Tables 4.2.6.8 and 6.1.1.4'

loop_
_exptl_crystal_face_index_h
_exptl_crystal_face_index_k
_exptl_crystal_face_index_l
_exptl_crystal_face_perp_dist
-1 0 0 0.0726
15 4 5 0.0918
4 -24 3 0.1396
-13 -15 -3 0.0946
-15 2 -5 0.0720
16 -2 -1 0.0953
16 4 -2 0.1002
2 -25 1 0.1322
-4 20 18 0.1337
-3 -1 30 0.0874
0 -22 15 0.1275
15 -1 5 0.0939
0 21 -16 0.1474
4 -20 -19 0.1520
3 2 -30 0.0844
0 22 -14 0.1522
-10 20 -1 0.1338
3 25 -3 0.1586
-12 -18 3 0.1083

loop_
_geom_angle_atom_site_label_1
_geom_angle_atom_site_label_2
_geom_angle_atom_site_label_3
_geom_angle
_geom_angle_site_symmetry_1
_geom_angle_site_symmetry_3
_geom_angle_publ_flag
P1 Ru1 Cl1 91.10(7) . . ?
P2 Ru1 P1 177.12(7) . . ?
P2 Ru1 Cl1 86.05(7) . . ?
N3 Ru1 P1 92.26(17) . . ?
N3 Ru1 P2 90.60(17) . . ?
N3 Ru1 Cl1 175.39(17) . . ?
N3 Ru1 C1 78.7(3) . . ?
N3 Ru1 C11 76.8(3) . . ?
C1 Ru1 P1 88.9(2) . . ?
C1 Ru1 P2 91.4(2) . . ?
C1 Ru1 Cl1 104.6(2) . . ?
C11 Ru1 P1 90.6(2) . . ?
C11 Ru1 P2 90.3(2) . . ?
C11 Ru1 Cl1 100.1(2) . . ?
C11 Ru1 C1 155.4(3) . . ?
C25 P1 Ru1 119.8(3) . . ?
C25 P1 C13 99.2(3) . . ?
C13 P1 Ru1 118.0(3) . . ?
C24 P1 Ru1 108.5(2) . . ?
C24 P1 C25 103.3(4) . . ?
C24 P1 C13 106.4(4) . . ?
C37 P2 Ru1 119.9(3) . . ?
C37 P2 C43 99.0(4) . . ?
C37 P2 C31 101.7(4) . . ?
C43 P2 Ru1 112.6(3) . . ?
C43 P2 C31 108.0(4) . . ?
C31 P2 Ru1 113.9(3) . . ?
C8 N3 Ru1 120.3(5) . . ?
C8 N3 C4 120.8(7) . . ?
C4 N3 Ru1 118.9(5) . . ?
C11 N4 C8 119.5(6) . . ?
C11 N4 C9 111.7(7) . . ?
C9 N4 C8 128.8(7) . . ?
C4 N2 C1 121.9(6) . . ?
C3 N2 C1 109.1(7) . . ?
C3 N2 C4 129.1(7) . . ?
C11 N5 C12 124.6(7) . . ?
C11 N5 C10 111.0(7) . . ?
C10 N5 C12 124.1(7) . . ?
C1 N1 H1 123.5 . . ?
C1 N1 C2 113.0(8) . . ?
C2 N1 H1 123.5 . . ?
N3 C8 N4 111.2(6) . . ?
N3 C8 C7 122.8(8) . . ?
C7 C8 N4 125.9(8) . . ?
C30 C25 P1 121.8(6) . . ?
C30 C25 C26 118.2(7) . . ?
C26 C25 P1 119.9(6) . . ?
N2 C1 Ru1 108.7(5) . . ?
N1 C1 Ru1 146.5(6) . . ?
N1 C1 N2 104.7(6) . . ?
N4 C11 Ru1 112.2(5) . . ?
N5 C11 Ru1 144.3(6) . . ?
N5 C11 N4 103.5(6) . . ?
C38 C37 P2 124.1(6) . . ?
C38 C37 C42 117.9(8) . . ?
C42 C37 P2 118.0(6) . . ?
N3 C4 N2 111.8(7) . . ?
N3 C4 C5 120.4(8) . . ?
C5 C4 N2 127.8(7) . . ?
C37 C38 H38 119.4 . . ?
C37 C38 C39 121.2(9) . . ?
C39 C38 H38 119.4 . . ?
C18 C13 P1 124.5(7) . . ?
C14 C13 P1 117.8(7) . . ?
C14 C13 C18 117.4(8) . . ?
C19 C24 P1 120.6(7) . . ?
C23 C24 P1 120.2(7) . . ?
C23 C24 C19 118.2(8) . . ?
C48 C43 P2 116.1(6) . . ?
C44 C43 P2 126.1(7) . . ?
C44 C43 C48 117.6(8) . . ?
C4 C5 H5 120.9 . . ?
C6 C5 C4 118.2(8) . . ?
C6 C5 H5 120.9 . . ?
C24 C19 H19 119.3 . . ?
C24 C19 C20 121.3(10) . . ?
C20 C19 H19 119.3 . . ?
C25 C30 H30 119.2 . . ?
C25 C30 C29 121.6(9) . . ?
C29 C30 H30 119.2 . . ?
N5 C12 H12A 109.5 . . ?
N5 C12 H12B 109.5 . . ?
N5 C12 H12C 109.5 . . ?
H12A C12 H12B 109.5 . . ?
H12A C12 H12C 109.5 . . ?
H12B C12 H12C 109.5 . . ?
C38 C39 H39 120.2 . . ?
C40 C39 C38 119.7(9) . . ?
C40 C39 H39 120.2 . . ?
C36 C31 P2 120.3(7) . . ?
C32 C31 P2 120.7(7) . . ?
C32 C31 C36 118.7(8) . . ?
C5 C6 H6 119.4 . . ?
C5 C6 C7 121.2(8) . . ?
C7 C6 H6 119.4 . . ?
C43 C48 H48 119.2 . . ?
C47 C48 C43 121.5(9) . . ?
C47 C48 H48 119.2 . . ?
C31 C36 H36 119.9 . . ?
C35 C36 C31 120.1(10) . . ?
C35 C36 H36 119.9 . . ?
C43 C44 H44 119.8 . . ?
C43 C44 C45 120.5(10) . . ?
C45 C44 H44 119.8 . . ?
C25 C26 H26 120.0 . . ?
C27 C26 C25 120.1(9) . . ?
C27 C26 H26 120.0 . . ?
C24 C23 H23 119.4 . . ?
C24 C23 C22 121.1(10) . . ?
C22 C23 H23 119.4 . . ?
C37 C42 H42 119.6 . . ?
C41 C42 C37 120.9(9) . . ?
C41 C42 H42 119.6 . . ?
C8 C7 C6 116.6(8) . . ?
C8 C7 H7 121.7 . . ?
C6 C7 H7 121.7 . . ?
N5 C10 H10 125.9 . . ?
C9 C10 N5 108.1(8) . . ?
C9 C10 H10 125.9 . . ?
C36 C35 H35 120.1 . . ?
C34 C35 C36 119.8(10) . . ?
C34 C35 H35 120.1 . . ?
C26 C27 H27 119.7 . . ?
C28 C27 C26 120.6(9) . . ?
C28 C27 H27 119.7 . . ?
C27 C28 H28 119.8 . . ?
C27 C28 C29 120.5(9) . . ?
C29 C28 H28 119.8 . . ?
C23 C22 H22 120.0 . . ?
C21 C22 C23 119.9(11) . . ?
C21 C22 H22 120.0 . . ?
N4 C9 H9 127.2 . . ?
C10 C9 N4 105.7(7) . . ?
C10 C9 H9 127.2 . . ?
C44 C45 H45 119.9 . . ?
C46 C45 C44 120.2(10) . . ?
C46 C45 H45 119.9 . . ?
C39 C40 H40 120.0 . . ?
C41 C40 C39 120.0(10) . . ?
C41 C40 H40 120.0 . . ?
C48 C47 H47 120.3 . . ?
C46 C47 C48 119.4(10) . . ?
C46 C47 H47 120.3 . . ?
C19 C20 H20 120.7 . . ?
C19 C20 C21 118.6(11) . . ?
C21 C20 H20 120.7 . . ?
N2 C3 H3 126.6 . . ?
C2 C3 N2 106.7(8) . . ?
C2 C3 H3 126.6 . . ?
C13 C18 H18 119.9 . . ?
C13 C18 C17 120.2(11) . . ?
C17 C18 H18 119.9 . . ?
C22 C21 C20 120.8(10) . . ?
C22 C21 H21 119.6 . . ?
C20 C21 H21 119.6 . . ?
C30 C29 H29 120.5 . . ?
C28 C29 C30 119.0(9) . . ?
C28 C29 H29 120.5 . . ?
C45 C46 C47 120.8(10) . . ?
C45 C46 H46 119.6 . . ?
C47 C46 H46 119.6 . . ?
C42 C41 H41 119.8 . . ?
C40 C41 C42 120.3(10) . . ?
C40 C41 H41 119.8 . . ?
N1 C2 H2 126.7 . . ?
C3 C2 N1 106.5(8) . . ?
C3 C2 H2 126.7 . . ?
C31 C32 H32 119.7 . . ?
C31 C32 C33 120.6(10) . . ?
C33 C32 H32 119.7 . . ?
C35 C34 H34 119.6 . . ?
C35 C34 C33 120.8(10) . . ?
C33 C34 H34 119.6 . . ?
C13 C14 H14 119.0 . . ?
C13 C14 C15 122.0(11) . . ?
C15 C14 H14 119.0 . . ?
C17 C16 H16 120.3 . . ?
C15 C16 H16 120.3 . . ?
C15 C16 C17 119.5(10) . . ?
C32 C33 H33 120.0 . . ?
C34 C33 C32 119.9(11) . . ?
C34 C33 H33 120.0 . . ?
C18 C17 H17 120.0 . . ?
C16 C17 C18 120.0(11) . . ?
C16 C17 H17 120.0 . . ?
C14 C15 H15 119.7 . . ?
C16 C15 C14 120.6(12) . . ?
C16 C15 H15 119.7 . . ?
H1SA O1S H1SB 109.5 . . ?

loop_
_geom_bond_atom_site_label_1
_geom_bond_atom_site_label_2
_geom_bond_distance
_geom_bond_site_symmetry_2
_geom_bond_publ_flag
Ru1 P1 2.376(2) . ?
Ru1 P2 2.371(2) . ?
Ru1 Cl1 2.457(2) . ?
Ru1 N3 2.032(6) . ?
Ru1 C1 2.109(7) . ?
Ru1 C11 2.059(8) . ?
P1 C25 1.832(7) . ?
P1 C13 1.842(7) . ?
P1 C24 1.826(8) . ?
P2 C37 1.831(8) . ?
P2 C43 1.839(8) . ?
P2 C31 1.854(8) . ?
N3 C8 1.308(9) . ?
N3 C4 1.344(9) . ?
N4 C8 1.393(9) . ?
N4 C11 1.372(9) . ?
N4 C9 1.391(10) . ?
N2 C1 1.404(9) . ?
N2 C4 1.383(10) . ?
N2 C3 1.380(10) . ?
N5 C11 1.358(9) . ?
N5 C12 1.455(10) . ?
N5 C10 1.384(10) . ?
N1 H1 0.8600 . ?
N1 C1 1.276(9) . ?
N1 C2 1.388(11) . ?
C8 C7 1.365(11) . ?
C25 C30 1.359(11) . ?
C25 C26 1.391(10) . ?
C37 C38 1.370(10) . ?
C37 C42 1.389(11) . ?
C4 C5 1.375(11) . ?
C38 H38 0.9300 . ?
C38 C39 1.378(12) . ?
C13 C18 1.368(12) . ?
C13 C14 1.354(12) . ?
C24 C19 1.380(11) . ?
C24 C23 1.376(12) . ?
C43 C48 1.388(11) . ?
C43 C44 1.369(12) . ?
C5 H5 0.9300 . ?
C5 C6 1.367(12) . ?
C19 H19 0.9300 . ?
C19 C20 1.388(13) . ?
C30 H30 0.9300 . ?
C30 C29 1.391(12) . ?
C12 H12A 0.9600 . ?
C12 H12B 0.9600 . ?
C12 H12C 0.9600 . ?
C39 H39 0.9300 . ?
C39 C40 1.375(13) . ?
C31 C36 1.401(12) . ?
C31 C32 1.366(12) . ?
C6 H6 0.9300 . ?
C6 C7 1.390(12) . ?
C48 H48 0.9300 . ?
C48 C47 1.381(12) . ?
C36 H36 0.9300 . ?
C36 C35 1.392(12) . ?
C44 H44 0.9300 . ?
C44 C45 1.404(13) . ?
C26 H26 0.9300 . ?
C26 C27 1.380(11) . ?
C23 H23 0.9300 . ?
C23 C22 1.390(12) . ?
C42 H42 0.9300 . ?
C42 C41 1.371(12) . ?
C7 H7 0.9300 . ?
C10 H10 0.9300 . ?
C10 C9 1.338(12) . ?
C35 H35 0.9300 . ?
C35 C34 1.348(16) . ?
C27 H27 0.9300 . ?
C27 C28 1.349(13) . ?
C28 H28 0.9300 . ?
C28 C29 1.364(14) . ?
C22 H22 0.9300 . ?
C22 C21 1.347(16) . ?
C9 H9 0.9300 . ?
C45 H45 0.9300 . ?
C45 C46 1.343(15) . ?
C40 H40 0.9300 . ?
C40 C41 1.355(14) . ?
C47 H47 0.9300 . ?
C47 C46 1.358(15) . ?
C20 H20 0.9300 . ?
C20 C21 1.392(16) . ?
C3 H3 0.9300 . ?
C3 C2 1.332(13) . ?
C18 H18 0.9300 . ?
C18 C17 1.392(14) . ?
C21 H21 0.9300 . ?
C29 H29 0.9300 . ?
C46 H46 0.9300 . ?
C41 H41 0.9300 . ?
C2 H2 0.9300 . ?
C32 H32 0.9300 . ?
C32 C33 1.385(13) . ?
C34 H34 0.9300 . ?
C34 C33 1.376(16) . ?
C14 H14 0.9300 . ?
C14 C15 1.383(13) . ?
C16 H16 0.9300 . ?
C16 C17 1.376(17) . ?
C16 C15 1.309(16) . ?
C33 H33 0.9300 . ?
C17 H17 0.9300 . ?
C15 H15 0.9300 . ?
O1S H1SA 0.8499 . ?
O1S H1SB 0.8499 . ?

loop_
_geom_torsion_atom_site_label_1
_geom_torsion_atom_site_label_2
_geom_torsion_atom_site_label_3
_geom_torsion_atom_site_label_4
_geom_torsion
_geom_torsion_site_symmetry_1
_geom_torsion_site_symmetry_2
_geom_torsion_site_symmetry_3
_geom_torsion_site_symmetry_4
_geom_torsion_publ_flag
Ru1 P1 C25 C30 -13.2(7) . . . . ?
Ru1 P1 C25 C26 171.3(5) . . . . ?
Ru1 P1 C13 C18 -129.9(8) . . . . ?
Ru1 P1 C13 C14 55.2(8) . . . . ?
Ru1 P1 C24 C19 78.0(7) . . . . ?
Ru1 P1 C24 C23 -90.3(7) . . . . ?
Ru1 P2 C37 C38 -0.2(7) . . . . ?
Ru1 P2 C37 C42 -177.7(5) . . . . ?
Ru1 P2 C43 C48 77.1(7) . . . . ?
Ru1 P2 C43 C44 -97.3(8) . . . . ?
Ru1 P2 C31 C36 69.8(7) . . . . ?
Ru1 P2 C31 C32 -104.6(8) . . . . ?
Ru1 N3 C8 N4 2.6(8) . . . . ?
Ru1 N3 C8 C7 -177.3(6) . . . . ?
Ru1 N3 C4 N2 -1.1(8) . . . . ?
Ru1 N3 C4 C5 178.7(6) . . . . ?
P1 C25 C30 C29 -176.7(7) . . . . ?
P1 C25 C26 C27 176.0(7) . . . . ?
P1 C13 C18 C17 -179.4(9) . . . . ?
P1 C13 C14 C15 178.8(10) . . . . ?
P1 C24 C19 C20 -170.8(7) . . . . ?
P1 C24 C23 C22 170.2(7) . . . . ?
P2 C37 C38 C39 -177.1(6) . . . . ?
P2 C37 C42 C41 178.6(7) . . . . ?
P2 C43 C48 C47 -176.0(7) . . . . ?
P2 C43 C44 C45 175.4(8) . . . . ?
P2 C31 C36 C35 -177.5(7) . . . . ?
P2 C31 C32 C33 177.7(9) . . . . ?
N3 C8 C7 C6 -2.3(13) . . . . ?
N3 C4 C5 C6 -0.3(12) . . . . ?
N4 C8 C7 C6 177.8(8) . . . . ?
N2 C4 C5 C6 179.5(8) . . . . ?
N2 C3 C2 N1 0.7(11) . . . . ?
N5 C10 C9 N4 -1.0(11) . . . . ?
C8 N3 C4 N2 -179.9(7) . . . . ?
C8 N3 C4 C5 -0.1(11) . . . . ?
C8 N4 C11 Ru1 -1.6(9) . . . . ?
C8 N4 C11 N5 179.8(7) . . . . ?
C8 N4 C9 C10 -179.1(8) . . . . ?
C25 P1 C13 C18 99.0(8) . . . . ?
C25 P1 C13 C14 -75.9(8) . . . . ?
C25 P1 C24 C19 -153.9(6) . . . . ?
C25 P1 C24 C23 37.8(7) . . . . ?
C25 C30 C29 C28 1.1(15) . . . . ?
C25 C26 C27 C28 0.4(14) . . . . ?
C1 N2 C4 N3 2.4(10) . . . . ?
C1 N2 C4 C5 -177.4(8) . . . . ?
C1 N2 C3 C2 -0.5(10) . . . . ?
C1 N1 C2 C3 -0.7(11) . . . . ?
C11 N4 C8 N3 -0.5(10) . . . . ?
C11 N4 C8 C7 179.3(8) . . . . ?
C11 N4 C9 C10 0.7(10) . . . . ?
C11 N5 C10 C9 1.1(11) . . . . ?
C37 P2 C43 C48 -50.8(7) . . . . ?
C37 P2 C43 C44 134.9(8) . . . . ?
C37 P2 C31 C36 -159.7(7) . . . . ?
C37 P2 C31 C32 25.9(8) . . . . ?
C37 C38 C39 C40 -1.9(13) . . . . ?
C37 C42 C41 C40 -0.7(15) . . . . ?
C4 N3 C8 N4 -178.6(6) . . . . ?
C4 N3 C8 C7 1.5(12) . . . . ?
C4 N2 C1 Ru1 -2.4(9) . . . . ?
C4 N2 C1 N1 -179.9(7) . . . . ?
C4 N2 C3 C2 179.5(8) . . . . ?
C4 C5 C6 C7 -0.6(14) . . . . ?
C38 C37 C42 C41 0.9(12) . . . . ?
C38 C39 C40 C41 2.1(14) . . . . ?
C13 P1 C25 C30 116.6(7) . . . . ?
C13 P1 C25 C26 -58.8(7) . . . . ?
C13 P1 C24 C19 -49.9(7) . . . . ?
C13 P1 C24 C23 141.8(7) . . . . ?
C13 C18 C17 C16 0.8(19) . . . . ?
C13 C14 C15 C16 1(2) . . . . ?
C24 P1 C25 C30 -134.0(7) . . . . ?
C24 P1 C25 C26 50.6(7) . . . . ?
C24 P1 C13 C18 -7.9(9) . . . . ?
C24 P1 C13 C14 177.2(8) . . . . ?
C24 C19 C20 C21 0.9(14) . . . . ?
C24 C23 C22 C21 0.2(15) . . . . ?
C43 P2 C37 C38 122.5(7) . . . . ?
C43 P2 C37 C42 -54.9(7) . . . . ?
C43 P2 C31 C36 -56.1(8) . . . . ?
C43 P2 C31 C32 129.5(8) . . . . ?
C43 C48 C47 C46 1.0(15) . . . . ?
C43 C44 C45 C46 -1.0(17) . . . . ?
C5 C6 C7 C8 1.9(14) . . . . ?
C19 C24 C23 C22 1.7(13) . . . . ?
C19 C20 C21 C22 1.1(17) . . . . ?
C30 C25 C26 C27 0.4(12) . . . . ?
C12 N5 C11 Ru1 -4.2(15) . . . . ?
C12 N5 C11 N4 173.6(8) . . . . ?
C12 N5 C10 C9 -173.2(9) . . . . ?
C39 C40 C41 C42 -0.8(15) . . . . ?
C31 P2 C37 C38 -126.9(7) . . . . ?
C31 P2 C37 C42 55.7(7) . . . . ?
C31 P2 C43 C48 -156.2(7) . . . . ?
C31 P2 C43 C44 29.4(9) . . . . ?
C31 C36 C35 C34 1.5(16) . . . . ?
C31 C32 C33 C34 -1.9(19) . . . . ?
C48 C43 C44 C45 1.1(14) . . . . ?
C48 C47 C46 C45 -0.9(17) . . . . ?
C36 C31 C32 C33 3.1(15) . . . . ?
C36 C35 C34 C33 0(2) . . . . ?
C44 C43 C48 C47 -1.1(13) . . . . ?
C44 C45 C46 C47 0.8(18) . . . . ?
C26 C25 C30 C29 -1.2(13) . . . . ?
C26 C27 C28 C29 -0.5(15) . . . . ?
C23 C24 C19 C20 -2.3(12) . . . . ?
C23 C22 C21 C20 -1.6(17) . . . . ?
C42 C37 C38 C39 0.4(12) . . . . ?
C10 N5 C11 Ru1 -178.4(8) . . . . ?
C10 N5 C11 N4 -0.6(9) . . . . ?
C35 C34 C33 C32 0(2) . . . . ?
C27 C28 C29 C30 -0.3(16) . . . . ?
C9 N4 C8 N3 179.3(8) . . . . ?
C9 N4 C8 C7 -0.8(14) . . . . ?
C9 N4 C11 Ru1 178.5(6) . . . . ?
C9 N4 C11 N5 -0.1(9) . . . . ?
C3 N2 C1 Ru1 177.6(6) . . . . ?
C3 N2 C1 N1 0.1(9) . . . . ?
C3 N2 C4 N3 -177.6(8) . . . . ?
C3 N2 C4 C5 2.6(14) . . . . ?
C18 C13 C14 C15 3.6(17) . . . . ?
C2 N1 C1 Ru1 -175.4(8) . . . . ?
C2 N1 C1 N2 0.4(9) . . . . ?
C32 C31 C36 C35 -2.9(13) . . . . ?
C14 C13 C18 C17 -4.5(16) . . . . ?
C17 C16 C15 C14 -5(2) . . . . ?
C15 C16 C17 C18 4(2) . . . . ?

loop_
_exptl_oxdiff_crystal_face_indexfrac_h
_exptl_oxdiff_crystal_face_indexfrac_k
_exptl_oxdiff_crystal_face_indexfrac_l
_exptl_oxdiff_crystal_face_x
_exptl_oxdiff_crystal_face_y
_exptl_oxdiff_crystal_face_z
-0.9992 0.0002 -0.0011 -0.0584 0.0169 0.0081
14.9850 3.9962 5.0162 0.8860 -0.4404 0.0168
3.9991 -24.0076 3.0062 0.1292 -0.0646 -0.9852
-12.9859 -15.0000 -3.0131 -0.8180 0.3868 -0.4720
-14.9859 2.0052 -5.0166 -0.8610 0.4143 0.2186
16.4125 -1.5909 -1.2498 0.9545 -0.2286 -0.1914
16.3067 3.9205 -1.7836 0.9721 -0.2328 0.0276
1.9185 -24.9504 1.4444 0.0057 0.0274 -0.9996
-3.6051 20.4072 17.6870 -0.1490 -0.6250 0.7662
-3.2305 -0.5142 30.3354 -0.2318 -0.9673 -0.1031
0.1713 -21.6133 15.0452 -0.1007 -0.4167 -0.9034
14.9858 -1.0050 5.0165 0.8651 -0.4186 -0.1794
0.0087 21.0096 -16.2491 0.1103 0.4570 0.8826
3.6631 -19.7650 -18.7365 0.1565 0.6567 -0.7378
3.1365 1.5679 -30.2731 0.2306 0.9622 0.1449
-0.3563 22.1795 -13.7871 0.0906 0.3749 0.9226
-9.8594 19.8441 -1.1136 -0.4918 0.1180 0.8627
3.4917 24.6267 -2.7293 0.3110 -0.0742 0.9475
-11.5842 -18.1501 2.7834 -0.7570 0.1811 -0.6278
